data_4302256
loop_
_publ_author_name
'Huang, Wei'
'Song, Chunxia'
'He, Cheng'
'Lv, Guojun'
'Hu, Xiaoyue'
'Zhu, Xiang'
'Duan, Chunying'

_publ_section_title
;
 Recognition Preference of Rhodamine-Thiospirolactams for Mercury(II) in
 Aqueous Solution
;
_journal_coden_ASTM INOCAJ
_journal_issue 12
_journal_name_full 'Inorganic Chemistry'
_journal_page_first 5061
_journal_page_last 5072
_journal_paper_doi 10.1021/ic8015657
_journal_volume 48
_journal_year 2009
_chemical_formula_sum 'C34 H35 N5 O S'
_chemical_formula_weight 561.73
_space_group_IT_number 14
_symmetry_cell_setting monoclinic
_symmetry_space_group_name_Hall '-P 2yn'
_symmetry_space_group_name_H-M 'P 1 21/n 1'
_atom_sites_solution_hydrogens geom
_atom_sites_solution_primary direct
_atom_sites_solution_secondary difmap
_audit_creation_method SHELXL-97
_cell_angle_alpha 90.00
_cell_angle_beta 115.556(6)
_cell_angle_gamma 90.00
_cell_formula_units_Z 4
_cell_length_a 16.0545(15)
_cell_length_b 12.2284(14)
_cell_length_c 17.1902(16)
_cell_measurement_temperature 273(2)
_cell_volume 3044.6(6)
_computing_cell_refinement 'Bruker SMART'
_computing_data_collection 'Bruker SMART'
_computing_data_reduction 'Bruker SAINT'
_computing_molecular_graphics 'Bruker SHELXTL'
_computing_publication_material 'Bruker SHELXTL'
_computing_structure_refinement 'Bruker SHELXTL'
_computing_structure_solution 'Bruker SHELXTL'
_diffrn_ambient_temperature 273(2)
_diffrn_measured_fraction_theta_full 0.993
_diffrn_measured_fraction_theta_max 0.993
_diffrn_measurement_device_type 'CCD area detector'
_diffrn_measurement_method 'phi and omega scans'
_diffrn_radiation_monochromator graphite
_diffrn_radiation_source 'fine-focus sealed tube'
_diffrn_radiation_type MoK\a
_diffrn_radiation_wavelength 0.71073
_diffrn_reflns_av_R_equivalents 0.0747
_diffrn_reflns_av_sigmaI/netI 0.0699
_diffrn_reflns_limit_h_max 19
_diffrn_reflns_limit_h_min -19
_diffrn_reflns_limit_k_max 14
_diffrn_reflns_limit_k_min -14
_diffrn_reflns_limit_l_max 20
_diffrn_reflns_limit_l_min -20
_diffrn_reflns_number 24319
_diffrn_reflns_theta_full 25.00
_diffrn_reflns_theta_max 25.00
_diffrn_reflns_theta_min 1.45
_exptl_absorpt_coefficient_mu 0.141
_exptl_absorpt_correction_T_max 0.9791
_exptl_absorpt_correction_T_min 0.9655
_exptl_absorpt_correction_type none
_exptl_crystal_colour yellow
_exptl_crystal_density_diffrn 1.225
_exptl_crystal_density_method 'not measured'
_exptl_crystal_description block
_exptl_crystal_F_000 1192
_exptl_crystal_size_max 0.25
_exptl_crystal_size_mid 0.20
_exptl_crystal_size_min 0.15
_refine_diff_density_max 0.129
_refine_diff_density_min -0.185
_refine_diff_density_rms 0.034
_refine_ls_extinction_method none
_refine_ls_goodness_of_fit_ref 1.018
_refine_ls_hydrogen_treatment 'riding mode'
_refine_ls_matrix_type full
_refine_ls_number_parameters 408
_refine_ls_number_reflns 5323
_refine_ls_number_restraints 0
_refine_ls_restrained_S_all 1.018
_refine_ls_R_factor_all 0.1293
_refine_ls_R_factor_gt 0.0487
_refine_ls_shift/su_max 0.001
_refine_ls_shift/su_mean 0.000
_refine_ls_structure_factor_coef Fsqd
_refine_ls_weighting_details 'calc w=1/[\s^2^(Fo^2^)+(0.0347P)^2^+0.0000P] where P=(Fo^2^+2Fc^2^)/3'
_refine_ls_weighting_scheme calc
_refine_ls_wR_factor_gt 0.0876
_refine_ls_wR_factor_ref 0.1023
_reflns_number_gt 2669
_reflns_number_total 5323
_reflns_threshold_expression >2sigma(I)
_cod_duplicate_entry 4338661
_cod_data_source_file ic8015657_si_002.cif
_cod_data_source_block 1
_cod_depositor_comments
;
The following automatic conversions were performed:
'_symmetry_cell_setting' value 'Monoclinic' changed to 'monoclinic'
according to '/home/saulius/struct/CIF-dictionaries/cif_core.dic'
dictionary named 'cif_core.dic' version 2.4.1 from 2010-06-29.

Automatic conversion script
Id: cif_fix_enum 1527 2010-12-29 10:47:43Z saulius 
;
_cod_original_cell_volume 3044.6(5)
_cod_original_sg_symbol_H-M 'P 21/n'
_cod_database_code 4302256

loop_
_symmetry_equiv_pos_as_xyz
'x, y, z'
'-x+1/2, y+1/2, -z+1/2'
'-x, -y, -z'
'x-1/2, -y-1/2, z-1/2'

loop_
_atom_site_label
_atom_site_type_symbol
_atom_site_fract_x
_atom_site_fract_y
_atom_site_fract_z
_atom_site_U_iso_or_equiv
_atom_site_adp_type
_atom_site_occupancy
_atom_site_symmetry_multiplicity
_atom_site_calc_flag
_atom_site_refinement_flags
_atom_site_disorder_assembly
_atom_site_disorder_group
S1 S 0.33676(4) 0.68001(5) 0.17425(4) 0.0625(2) Uani 1 1 d . . .
O1 O 0.29830(10) 0.84978(13) 0.35813(10) 0.0619(5) Uani 1 1 d . . .
N5 N 0.27869(18) 0.5435(2) -0.1900(2) 0.1073(9) Uani 1 1 d . . .
N2 N 0.36371(16) 0.60560(19) 0.03089(16) 0.0814(7) Uani 1 1 d . . .
N1 N 0.42719(15) 0.55323(18) 0.10595(15) 0.0778(7) Uani 1 1 d . . .
N3 N 0.09587(18) 0.5972(2) 0.39634(18) 0.0937(8) Uani 1 1 d . . .
N4 N 0.53145(15) 1.11452(18) 0.40504(15) 0.0777(7) Uani 1 1 d . . .
C14 C 0.2240(3) 0.5862(5) -0.2681(3) 0.1339(18) Uani 1 1 d . . .
H14A H 0.2115 0.5432 -0.3165 0.161 Uiso 1 1 calc R . .
C13 C 0.1866(3) 0.6870(5) -0.2803(3) 0.1395(19) Uani 1 1 d . . .
H13A H 0.1498 0.7121 -0.3357 0.167 Uiso 1 1 calc R . .
C12 C 0.2031(2) 0.7516(4) -0.2108(3) 0.1153(13) Uani 1 1 d . . .
H12A H 0.1789 0.8220 -0.2175 0.138 Uiso 1 1 calc R . .
C11 C 0.2572(2) 0.7096(3) -0.1294(2) 0.0978(10) Uani 1 1 d . . .
H11A H 0.2681 0.7505 -0.0804 0.117 Uiso 1 1 calc R . .
C10 C 0.29438(19) 0.6073(3) -0.1221(2) 0.0772(9) Uani 1 1 d . . .
C9 C 0.35422(17) 0.5596(2) -0.0385(2) 0.0768(8) Uani 1 1 d . . .
H9A H 0.3856 0.4949 -0.0363 0.092 Uiso 1 1 calc R . .
C8 C 0.41929(16) 0.58826(19) 0.17341(17) 0.0583(7) Uani 1 1 d . . .
C7 C 0.48073(16) 0.55177(19) 0.25987(16) 0.0526(6) Uani 1 1 d . . .
C6 C 0.55573(17) 0.4812(2) 0.28091(18) 0.0658(7) Uani 1 1 d . . .
H6A H 0.5690 0.4508 0.2380 0.079 Uiso 1 1 calc R . .
C5 C 0.60962(17) 0.4576(2) 0.3663(2) 0.0715(8) Uani 1 1 d . . .
H5B H 0.6598 0.4107 0.3812 0.086 Uiso 1 1 calc R . .
C4 C 0.58999(17) 0.5028(2) 0.43024(17) 0.0684(7) Uani 1 1 d . . .
H4A H 0.6268 0.4859 0.4877 0.082 Uiso 1 1 calc R . .
C3 C 0.51636(16) 0.5724(2) 0.40922(15) 0.0599(7) Uani 1 1 d . . .
H3A H 0.5029 0.6020 0.4523 0.072 Uiso 1 1 calc R . .
C2 C 0.46222(15) 0.59843(18) 0.32378(15) 0.0479(6) Uani 1 1 d . . .
C1 C 0.38617(14) 0.68399(18) 0.29581(13) 0.0484(6) Uani 1 1 d . B .
C15 C 0.31081(14) 0.6600(2) 0.32374(13) 0.0463(6) Uani 1 1 d . . .
C16 C 0.27430(16) 0.5553(2) 0.31930(14) 0.0558(6) Uani 1 1 d . A .
H16A H 0.2983 0.4980 0.2998 0.067 Uiso 1 1 calc R . .
C17 C 0.20425(16) 0.5338(2) 0.34266(14) 0.0589(7) Uani 1 1 d . . .
H17A H 0.1819 0.4628 0.3384 0.071 Uiso 1 1 calc R A .
C18 C 0.16605(17) 0.6172(2) 0.37273(16) 0.0627(7) Uani 1 1 d . A .
C19 C 0.20170(17) 0.7218(2) 0.37666(15) 0.0626(7) Uani 1 1 d . . .
H19A H 0.1778 0.7795 0.3959 0.075 Uiso 1 1 calc R A .
C20 C 0.27183(15) 0.7414(2) 0.35252(14) 0.0509(6) Uani 1 1 d . A .
C23 C 0.05724(19) 0.4888(3) 0.3912(2) 0.0900(9) Uani 1 1 d . A .
H23A H 0.0529 0.4532 0.3391 0.108 Uiso 1 1 calc R . .
H23B H -0.0048 0.4955 0.3869 0.108 Uiso 1 1 calc R . .
C24 C 0.1125(2) 0.4194(3) 0.4663(2) 0.1265(12) Uani 1 1 d . . .
H24A H 0.0839 0.3489 0.4595 0.190 Uiso 1 1 calc R A .
H24B H 0.1159 0.4533 0.5180 0.190 Uiso 1 1 calc R . .
H24C H 0.1736 0.4109 0.4702 0.190 Uiso 1 1 calc R . .
C25 C 0.38043(15) 0.8727(2) 0.35433(14) 0.0482(6) Uani 1 1 d . B .
C26 C 0.41301(15) 0.9776(2) 0.37914(13) 0.0521(6) Uani 1 1 d . . .
H26A H 0.3790 1.0265 0.3955 0.063 Uiso 1 1 calc R B .
C27 C 0.49650(17) 1.0109(2) 0.37990(16) 0.0607(7) Uani 1 1 d . B .
C28 C 0.54373(17) 0.9331(2) 0.35445(18) 0.0774(8) Uani 1 1 d . . .
H28A H 0.6000 0.9515 0.3547 0.093 Uiso 1 1 calc R B .
C29 C 0.50848(17) 0.8306(2) 0.32930(17) 0.0684(7) Uani 1 1 d . B .
H29A H 0.5421 0.7814 0.3129 0.082 Uiso 1 1 calc R . .
C30 C 0.42514(15) 0.79641(19) 0.32696(14) 0.0490(6) Uani 1 1 d . . .
C33 C 0.48480(17) 1.1952(2) 0.43387(16) 0.0717(8) Uani 1 1 d . B .
H33A H 0.5303 1.2461 0.4722 0.086 Uiso 1 1 calc R . .
H33B H 0.4570 1.1584 0.4669 0.086 Uiso 1 1 calc R . .
C34 C 0.41115(17) 1.2587(2) 0.36227(17) 0.0880(9) Uani 1 1 d . . .
H34A H 0.3835 1.3102 0.3863 0.132 Uiso 1 1 calc R B .
H34B H 0.3648 1.2092 0.3248 0.132 Uiso 1 1 calc R . .
H34C H 0.4382 1.2971 0.3301 0.132 Uiso 1 1 calc R . .
C21 C 0.0848(7) 0.6678(11) 0.4611(8) 0.065(4) Uani 0.55(3) 1 d P A 1
H21A H 0.1416 0.7072 0.4945 0.078 Uiso 0.55(3) 1 calc PR A 1
H21B H 0.0692 0.6242 0.5000 0.078 Uiso 0.55(3) 1 calc PR A 1
C22 C 0.0045(9) 0.7497(14) 0.4089(12) 0.117(5) Uani 0.55(3) 1 d P A 1
H22A H -0.0055 0.7977 0.4483 0.176 Uiso 0.55(3) 1 calc PR A 1
H22B H -0.0511 0.7094 0.3761 0.176 Uiso 0.55(3) 1 calc PR A 1
H22C H 0.0209 0.7920 0.3706 0.176 Uiso 0.55(3) 1 calc PR A 1
C21' C 0.0322(13) 0.6992(16) 0.3973(13) 0.097(6) Uani 0.45(3) 1 d P A 2
H21C H 0.0343 0.7578 0.3602 0.117 Uiso 0.45(3) 1 calc PR A 2
H21D H -0.0315 0.6768 0.3790 0.117 Uiso 0.45(3) 1 calc PR A 2
C22' C 0.0714(14) 0.731(2) 0.4826(13) 0.143(7) Uani 0.45(3) 1 d P A 2
H22D H 0.0378 0.7924 0.4897 0.214 Uiso 0.45(3) 1 calc PR A 2
H22E H 0.1345 0.7521 0.4993 0.214 Uiso 0.45(3) 1 calc PR A 2
H22F H 0.0692 0.6717 0.5180 0.214 Uiso 0.45(3) 1 calc PR A 2
C31 C 0.6241(6) 1.1438(4) 0.4124(5) 0.081(3) Uani 0.758(17) 1 d P B 1
H31A H 0.6666 1.0839 0.4387 0.097 Uiso 0.758(17) 1 calc PR B 1
H31B H 0.6470 1.2077 0.4490 0.097 Uiso 0.758(17) 1 calc PR B 1
C32 C 0.6192(7) 1.1676(5) 0.3250(5) 0.119(3) Uani 0.758(17) 1 d P B 1
H32A H 0.6796 1.1865 0.3306 0.178 Uiso 0.758(17) 1 calc PR B 1
H32B H 0.5777 1.2275 0.2994 0.178 Uiso 0.758(17) 1 calc PR B 1
H32C H 0.5973 1.1040 0.2891 0.178 Uiso 0.758(17) 1 calc PR B 1
C31' C 0.5844(15) 1.1625(13) 0.3525(17) 0.066(7) Uani 0.242(17) 1 d P B 2
H31C H 0.5738 1.1193 0.3018 0.079 Uiso 0.242(17) 1 calc PR B 2
H31D H 0.5689 1.2384 0.3364 0.079 Uiso 0.242(17) 1 calc PR B 2
C32' C 0.686(2) 1.1486(18) 0.4262(15) 0.154(10) Uani 0.242(17) 1 d P B 2
H32D H 0.7296 1.1742 0.4056 0.231 Uiso 0.242(17) 1 calc PR B 2
H32E H 0.6977 1.0728 0.4416 0.231 Uiso 0.242(17) 1 calc PR B 2
H32F H 0.6928 1.1904 0.4758 0.231 Uiso 0.242(17) 1 calc PR B 2

loop_
_atom_site_aniso_label
_atom_site_aniso_U_11
_atom_site_aniso_U_22
_atom_site_aniso_U_33
_atom_site_aniso_U_23
_atom_site_aniso_U_13
_atom_site_aniso_U_12
S1 0.0722(4) 0.0673(5) 0.0514(4) 0.0004(4) 0.0300(3) 0.0079(4)
O1 0.0653(11) 0.0439(11) 0.0918(13) -0.0051(9) 0.0483(9) -0.0016(9)
N5 0.0925(19) 0.166(3) 0.0699(18) -0.028(2) 0.0410(16) -0.0053(19)
N2 0.0986(17) 0.093(2) 0.0584(16) -0.0133(15) 0.0393(14) 0.0044(14)
N1 0.0887(16) 0.0880(19) 0.0599(15) -0.0104(14) 0.0352(13) 0.0128(14)
N3 0.111(2) 0.0652(18) 0.152(2) -0.0242(17) 0.1004(19) -0.0280(17)
N4 0.0836(17) 0.0462(16) 0.116(2) -0.0155(14) 0.0554(15) -0.0131(13)
C14 0.095(3) 0.242(6) 0.070(3) -0.032(4) 0.040(3) -0.015(3)
C13 0.096(3) 0.236(7) 0.092(4) 0.017(4) 0.047(3) -0.008(4)
C12 0.085(2) 0.142(4) 0.113(3) 0.025(3) 0.037(3) -0.005(2)
C11 0.086(2) 0.124(3) 0.083(3) -0.003(2) 0.036(2) -0.008(2)
C10 0.0663(19) 0.112(3) 0.065(2) -0.018(2) 0.0385(17) -0.013(2)
C9 0.0779(19) 0.093(2) 0.066(2) -0.015(2) 0.0374(17) -0.0048(17)
C8 0.0723(16) 0.0558(18) 0.0573(18) -0.0099(15) 0.0380(15) -0.0034(13)
C7 0.0597(15) 0.0441(16) 0.0586(17) -0.0059(14) 0.0298(13) -0.0038(13)
C6 0.0711(17) 0.0541(18) 0.080(2) -0.0071(16) 0.0404(16) 0.0047(15)
C5 0.0655(17) 0.0560(19) 0.093(2) 0.0042(18) 0.0342(18) 0.0097(14)
C4 0.0666(18) 0.0625(19) 0.0694(19) 0.0030(16) 0.0230(15) 0.0059(15)
C3 0.0662(16) 0.0591(18) 0.0554(17) -0.0043(14) 0.0271(14) 0.0032(14)
C2 0.0552(14) 0.0389(15) 0.0515(16) -0.0035(13) 0.0248(13) -0.0040(12)
C1 0.0557(14) 0.0461(16) 0.0466(14) -0.0042(12) 0.0252(11) 0.0016(13)
C15 0.0527(13) 0.0431(16) 0.0439(14) 0.0003(12) 0.0216(11) -0.0002(13)
C16 0.0685(16) 0.0440(17) 0.0587(16) -0.0046(13) 0.0312(13) -0.0001(14)
C17 0.0707(17) 0.0520(18) 0.0601(16) -0.0064(14) 0.0339(14) -0.0124(14)
C18 0.0668(17) 0.063(2) 0.0681(18) -0.0077(15) 0.0385(14) -0.0117(15)
C19 0.0702(16) 0.0551(19) 0.0775(19) -0.0125(14) 0.0459(15) -0.0082(15)
C20 0.0573(15) 0.0420(17) 0.0559(16) -0.0031(13) 0.0268(13) -0.0049(13)
C23 0.088(2) 0.089(3) 0.112(3) -0.004(2) 0.0606(19) -0.0161(19)
C24 0.149(3) 0.131(3) 0.130(3) 0.026(3) 0.089(3) 0.001(3)
C25 0.0517(14) 0.0450(17) 0.0509(15) 0.0024(13) 0.0248(12) 0.0002(13)
C26 0.0636(16) 0.0392(16) 0.0570(16) 0.0022(13) 0.0293(12) 0.0035(13)
C27 0.0692(17) 0.0432(18) 0.0745(18) -0.0039(14) 0.0355(14) -0.0015(15)
C28 0.0704(17) 0.0552(19) 0.124(2) -0.0145(18) 0.0581(17) -0.0128(16)
C29 0.0684(17) 0.0490(18) 0.103(2) -0.0091(16) 0.0516(15) -0.0024(15)
C30 0.0550(15) 0.0412(16) 0.0547(15) 0.0005(12) 0.0273(12) 0.0012(13)
C33 0.0775(18) 0.0545(18) 0.0739(19) -0.0092(16) 0.0240(15) -0.0042(15)
C34 0.081(2) 0.075(2) 0.089(2) 0.0094(18) 0.0178(16) -0.0031(16)
C21 0.076(5) 0.060(7) 0.072(7) -0.006(5) 0.045(5) -0.013(5)
C22 0.095(7) 0.115(8) 0.164(12) 0.025(7) 0.077(7) 0.042(6)
C21' 0.073(9) 0.105(13) 0.128(12) 0.001(9) 0.056(9) -0.025(9)
C22' 0.189(16) 0.110(13) 0.152(13) -0.043(12) 0.095(12) -0.061(12)
C31 0.077(6) 0.065(4) 0.089(4) -0.015(3) 0.025(4) -0.020(3)
C32 0.175(7) 0.079(4) 0.156(7) -0.018(3) 0.122(6) -0.028(4)
C31' 0.086(14) 0.022(8) 0.089(14) -0.025(10) 0.037(12) -0.018(8)
C32' 0.053(14) 0.22(2) 0.148(19) -0.088(14) 0.005(12) -0.013(12)

loop_
_atom_type_symbol
_atom_type_description
_atom_type_scat_dispersion_real
_atom_type_scat_dispersion_imag
_atom_type_scat_source
C C 0.0033 0.0016 'International Tables Vol C Tables 4.2.6.8 and 6.1.1.4'
H H 0.0000 0.0000 'International Tables Vol C Tables 4.2.6.8 and 6.1.1.4'
N N 0.0061 0.0033 'International Tables Vol C Tables 4.2.6.8 and 6.1.1.4'
O O 0.0106 0.0060 'International Tables Vol C Tables 4.2.6.8 and 6.1.1.4'
S S 0.1246 0.1234 'International Tables Vol C Tables 4.2.6.8 and 6.1.1.4'

loop_
_geom_angle_atom_site_label_1
_geom_angle_atom_site_label_2
_geom_angle_atom_site_label_3
_geom_angle
_geom_angle_site_symmetry_1
_geom_angle_site_symmetry_3
_geom_angle_publ_flag
C8 S1 C1 93.89(11) . . ?
C25 O1 C20 117.62(18) . . ?
C10 N5 C14 116.1(4) . . ?
C9 N2 N1 114.0(2) . . ?
C8 N1 N2 111.1(2) . . ?
C18 N3 C23 121.8(2) . . ?
C18 N3 C21 119.9(4) . . ?
C23 N3 C21 113.1(4) . . ?
C18 N3 C21' 118.0(5) . . ?
C23 N3 C21' 116.8(4) . . ?
C21 N3 C21' 42.3(5) . . ?
C27 N4 C33 122.2(2) . . ?
C27 N4 C31 120.5(3) . . ?
C33 N4 C31 117.0(3) . . ?
C27 N4 C31' 113.9(6) . . ?
C33 N4 C31' 115.1(6) . . ?
C31 N4 C31' 36.7(7) . . ?
C13 C14 N5 124.2(5) . . ?
C14 C13 C12 119.3(5) . . ?
C13 C12 C11 118.0(4) . . ?
C10 C11 C12 119.3(4) . . ?
N5 C10 C11 123.0(3) . . ?
N5 C10 C9 115.0(4) . . ?
C11 C10 C9 122.0(3) . . ?
N2 C9 C10 120.6(3) . . ?
N1 C8 C7 121.9(2) . . ?
N1 C8 S1 126.2(2) . . ?
C7 C8 S1 111.85(18) . . ?
C2 C7 C6 120.5(2) . . ?
C2 C7 C8 113.8(2) . . ?
C6 C7 C8 125.7(2) . . ?
C5 C6 C7 118.8(2) . . ?
C6 C5 C4 120.7(2) . . ?
C3 C4 C5 120.3(2) . . ?
C4 C3 C2 119.8(2) . . ?
C7 C2 C3 119.9(2) . . ?
C7 C2 C1 116.9(2) . . ?
C3 C2 C1 123.1(2) . . ?
C30 C1 C15 109.27(18) . . ?
C30 C1 C2 111.18(17) . . ?
C15 C1 C2 114.22(18) . . ?
C30 C1 S1 109.14(15) . . ?
C15 C1 S1 109.57(14) . . ?
C2 C1 S1 103.24(14) . . ?
C20 C15 C16 115.9(2) . . ?
C20 C15 C1 121.7(2) . . ?
C16 C15 C1 122.4(2) . . ?
C17 C16 C15 122.5(2) . . ?
C16 C17 C18 120.9(2) . . ?
N3 C18 C19 121.4(2) . . ?
N3 C18 C17 121.7(2) . . ?
C19 C18 C17 116.8(2) . . ?
C20 C19 C18 121.2(2) . . ?
C15 C20 C19 122.7(2) . . ?
C15 C20 O1 123.0(2) . . ?
C19 C20 O1 114.4(2) . . ?
N3 C23 C24 113.1(3) . . ?
O1 C25 C30 122.0(2) . . ?
O1 C25 C26 114.6(2) . . ?
C30 C25 C26 123.4(2) . . ?
C25 C26 C27 120.5(2) . . ?
N4 C27 C26 122.1(2) . . ?
N4 C27 C28 121.4(2) . . ?
C26 C27 C28 116.5(2) . . ?
C29 C28 C27 121.1(2) . . ?
C28 C29 C30 123.3(2) . . ?
C25 C30 C29 115.1(2) . . ?
C25 C30 C1 122.7(2) . . ?
C29 C30 C1 122.2(2) . . ?
N4 C33 C34 114.3(2) . . ?
N3 C21 C22 106.2(13) . . ?
C22' C21' N3 103(3) . . ?
N4 C31 C32 110.2(9) . . ?
C32' C31' N4 97(2) . . ?

loop_
_geom_bond_atom_site_label_1
_geom_bond_atom_site_label_2
_geom_bond_distance
_geom_bond_site_symmetry_2
_geom_bond_publ_flag
S1 C8 1.741(2) . ?
S1 C1 1.889(2) . ?
O1 C25 1.377(2) . ?
O1 C20 1.382(2) . ?
N5 C10 1.333(3) . ?
N5 C14 1.352(5) . ?
N2 C9 1.268(3) . ?
N2 N1 1.407(3) . ?
N1 C8 1.293(3) . ?
N3 C18 1.374(3) . ?
N3 C23 1.450(3) . ?
N3 C21 1.478(13) . ?
N3 C21' 1.62(2) . ?
N4 C27 1.378(3) . ?
N4 C33 1.449(3) . ?
N4 C31 1.481(8) . ?
N4 C31' 1.59(3) . ?
C14 C13 1.348(5) . ?
C13 C12 1.360(5) . ?
C12 C11 1.388(4) . ?
C11 C10 1.368(4) . ?
C10 C9 1.462(4) . ?
C8 C7 1.455(3) . ?
C7 C2 1.379(3) . ?
C7 C6 1.396(3) . ?
C6 C5 1.375(3) . ?
C5 C4 1.383(3) . ?
C4 C3 1.373(3) . ?
C3 C2 1.383(3) . ?
C2 C1 1.520(3) . ?
C1 C30 1.510(3) . ?
C1 C15 1.510(3) . ?
C15 C20 1.376(3) . ?
C15 C16 1.397(3) . ?
C16 C17 1.373(3) . ?
C17 C18 1.399(3) . ?
C18 C19 1.391(3) . ?
C19 C20 1.379(3) . ?
C23 C24 1.478(4) . ?
C25 C30 1.378(3) . ?
C25 C26 1.382(3) . ?
C26 C27 1.395(3) . ?
C27 C28 1.399(3) . ?
C28 C29 1.366(3) . ?
C29 C30 1.386(3) . ?
C33 C34 1.503(3) . ?
C21 C22 1.57(3) . ?
C21' C22' 1.38(3) . ?
C31 C32 1.499(12) . ?
C31' C32' 1.59(4) . ?
